data_4087230
loop_
_publ_author_name
'Esteruelas, Miguel A.'
'O\~nate, Enrique'
'Palacios, Adri\'an U.'

_publ_section_title
;
 Selective Synthesis and Photophysical Properties of Phosphorescent
 Heteroleptic Iridium(III) Complexes with Two Different Bidentate Groups
 and Two Different Monodentate Ligands
;
_journal_name_full Organometallics
_journal_paper_doi 10.1021/acs.organomet.7b00108
_journal_year 2017
_chemical_formula_sum 'C37 H45 Ir N O2 P'
_chemical_formula_weight 758.91
_chemical_name_systematic
; 
 ? 
;
_space_group_IT_number 33
_symmetry_cell_setting orthorhombic
_symmetry_space_group_name_Hall 'P 2c -2n'
_symmetry_space_group_name_H-M 'P n a 21'
_atom_sites_solution_hydrogens geom
_atom_sites_solution_primary direct
_atom_sites_solution_secondary difmap
_audit_creation_method SHELXL-97
_cell_angle_alpha 90.00
_cell_angle_beta 90.00
_cell_angle_gamma 90.00
_cell_formula_units_Z 4
_cell_length_a 18.3509(19)
_cell_length_b 10.8406(11)
_cell_length_c 16.2855(16)
_cell_measurement_reflns_used 9868
_cell_measurement_temperature 100(2)
_cell_measurement_theta_max 28
_cell_measurement_theta_min 2
_cell_volume 3239.8(6)
_computing_cell_refinement 'SAINT+ v. 7.56a (Bruker AXS, 2008)'
_computing_data_collection 'apex2 v. 7.0 (Bruker AXS, 2009)'
_computing_data_reduction 'SAINT+ v. 7.56a (Bruker AXS, 2008)'
_computing_molecular_graphics 'XP, SHELXTL v. 6.14 (Bruker, 2000)'
_computing_publication_material 'XCIF, SHELXTL v. 6.14 (Bruker, 2000)'
_computing_structure_refinement 'SHELXL-97 (Sheldrick, 1997)'
_computing_structure_solution 'SHELXS-97 (Sheldrick, 1990)'
_diffrn_ambient_temperature 100(2)
_diffrn_detector_area_resol_mean 8.33
_diffrn_measured_fraction_theta_full 1.000
_diffrn_measured_fraction_theta_max 0.965
_diffrn_measurement_device_type 'Bruker APEX DUO system'
_diffrn_measurement_method '\w rotations with narrow frames'
_diffrn_radiation_monochromator graphite
_diffrn_radiation_source 'fine-focus sealed tube'
_diffrn_radiation_type MoK\a
_diffrn_radiation_wavelength 0.71073
_diffrn_reflns_av_R_equivalents 0.0368
_diffrn_reflns_av_sigmaI/netI 0.0347
_diffrn_reflns_limit_h_max 24
_diffrn_reflns_limit_h_min -25
_diffrn_reflns_limit_k_max 14
_diffrn_reflns_limit_k_min -11
_diffrn_reflns_limit_l_max 21
_diffrn_reflns_limit_l_min -22
_diffrn_reflns_number 50581
_diffrn_reflns_theta_full 27.50
_diffrn_reflns_theta_max 29.60
_diffrn_reflns_theta_min 2.18
_diffrn_standards_decay_% 0
_exptl_absorpt_coefficient_mu 4.204
_exptl_absorpt_correction_T_max 0.862
_exptl_absorpt_correction_T_min 0.744
_exptl_absorpt_correction_type multi-scan
_exptl_absorpt_process_details
;
Absorption correction performed with SADABS program. This is based on the
method of Blessing: Blessing, R. H., Acta Crystallogr., Sect. A 1995, 51, 33.

SADABS: Area-Detector Absorption Correction. Bruker-AXS 
within SAINT+ package, v. 6.1 (2000).
;
_exptl_crystal_colour orange
_exptl_crystal_density_diffrn 1.556
_exptl_crystal_density_method 'not measured'
_exptl_crystal_description 'irregular block'
_exptl_crystal_F_000 1528
_exptl_crystal_size_max 0.171
_exptl_crystal_size_mid 0.126
_exptl_crystal_size_min 0.126
_refine_diff_density_max 1.821
_refine_diff_density_min -0.451
_refine_diff_density_rms 0.083
_refine_ls_abs_structure_details 'Flack H D (1983), Acta Cryst. A39, 876-881'
_refine_ls_abs_structure_Flack -0.001(4)
_refine_ls_extinction_method none
_refine_ls_goodness_of_fit_ref 1.013
_refine_ls_hydrogen_treatment mixed
_refine_ls_matrix_type full
_refine_ls_number_parameters 386
_refine_ls_number_reflns 8601
_refine_ls_number_restraints 1
_refine_ls_restrained_S_all 1.013
_refine_ls_R_factor_all 0.0238
_refine_ls_R_factor_gt 0.0197
_refine_ls_shift/su_max 0.005
_refine_ls_shift/su_mean 0.000
_refine_ls_structure_factor_coef Fsqd
_refine_ls_weighting_details 'calc w=1/[\s^2^(Fo^2^)+(0.0182P)^2^+0.0000P] where P=(Fo^2^+2Fc^2^)/3'
_refine_ls_weighting_scheme calc
_refine_ls_wR_factor_gt 0.0435
_refine_ls_wR_factor_ref 0.0446
_reflns_number_gt 7804
_reflns_number_total 8601
_reflns_threshold_expression >2sigma(I)
_cod_data_source_file om7b00108_si_002.cif
_cod_data_source_block 7-enriquen126
_cod_original_sg_symbol_H-M Pna21
_cod_database_code 4087230

loop_
_symmetry_equiv_pos_as_xyz
'x, y, z'
'-x, -y, z+1/2'
'x+1/2, -y+1/2, z'
'-x+1/2, y+1/2, z+1/2'

loop_
_atom_site_label
_atom_site_type_symbol
_atom_site_fract_x
_atom_site_fract_y
_atom_site_fract_z
_atom_site_U_iso_or_equiv
_atom_site_adp_type
_atom_site_occupancy
_atom_site_symmetry_multiplicity
_atom_site_calc_flag
_atom_site_refinement_flags
Ir Ir 0.155574(4) 0.520613(7) 0.457966(12) 0.01168(3) Uani 1 1 d .
P1 P 0.14163(4) 0.70428(7) 0.39102(4) 0.01308(14) Uani 1 1 d .
N1 N 0.05477(12) 0.4254(2) 0.42178(13) 0.0150(5) Uani 1 1 d .
O1 O 0.16865(10) 0.34845(18) 0.51508(12) 0.0150(4) Uani 1 1 d .
O2 O 0.11865(10) 0.59611(17) 0.57305(11) 0.0148(4) Uani 1 1 d .
C1 C 0.25489(15) 0.5614(3) 0.50412(16) 0.0141(5) Uani 1 1 d .
H1 H 0.2611(16) 0.631(3) 0.5268(19) 0.017 Uiso 1 1 d .
C2 C 0.30936(16) 0.4806(3) 0.51484(19) 0.0174(6) Uani 1 1 d .
H2 H 0.3044(17) 0.396(3) 0.4911(16) 0.021 Uiso 1 1 d .
C3 C 0.37776(15) 0.5033(3) 0.56024(18) 0.0163(6) Uani 1 1 d .
C4 C 0.41617(15) 0.4054(3) 0.59463(17) 0.0187(6) Uani 1 1 d .
H4 H 0.3986 0.3238 0.5870 0.022 Uiso 1 1 calc R
C5 C 0.47927(15) 0.4238(3) 0.63969(18) 0.0234(7) Uani 1 1 d .
H5 H 0.5048 0.3553 0.6619 0.028 Uiso 1 1 calc R
C6 C 0.50512(16) 0.5423(3) 0.65226(18) 0.0226(6) Uani 1 1 d .
H6 H 0.5475 0.5555 0.6846 0.027 Uiso 1 1 calc R
C7 C 0.46894(16) 0.6412(3) 0.61742(18) 0.0227(6) Uani 1 1 d .
H7 H 0.4871 0.7224 0.6253 0.027 Uiso 1 1 calc R
C8 C 0.40611(15) 0.6230(3) 0.57084(18) 0.0192(6) Uani 1 1 d .
H8 H 0.3824 0.6915 0.5462 0.023 Uiso 1 1 calc R
C9 C 0.18983(15) 0.4315(3) 0.35762(16) 0.0149(5) Uani 1 1 d .
C10 C 0.25636(16) 0.4428(3) 0.31604(18) 0.0202(6) Uani 1 1 d .
H10 H 0.2899 0.5049 0.3323 0.024 Uiso 1 1 calc R
C11 C 0.27403(17) 0.3647(3) 0.25137(18) 0.0249(7) Uani 1 1 d .
H11 H 0.3189 0.3761 0.2233 0.030 Uiso 1 1 calc R
C12 C 0.22806(18) 0.2714(3) 0.22696(18) 0.0287(7) Uani 1 1 d .
H12 H 0.2418 0.2174 0.1837 0.034 Uiso 1 1 calc R
C13 C 0.16147(16) 0.2567(3) 0.26619(19) 0.0224(7) Uani 1 1 d .
H13 H 0.1293 0.1926 0.2500 0.027 Uiso 1 1 calc R
C14 C 0.14191(19) 0.3376(4) 0.3303(2) 0.0167(8) Uani 1 1 d .
C15 C 0.06968(15) 0.3332(3) 0.36950(16) 0.0169(6) Uani 1 1 d .
C16 C 0.01813(17) 0.2397(3) 0.35265(18) 0.0228(6) Uani 1 1 d .
H16 H 0.0309 0.1728 0.3178 0.027 Uiso 1 1 calc R
C17 C -0.04989(16) 0.2450(3) 0.38622(19) 0.0249(7) Uani 1 1 d .
H17 H -0.0844 0.1821 0.3747 0.030 Uiso 1 1 calc R
C18 C -0.06889(15) 0.3441(3) 0.43812(16) 0.0209(7) Uani 1 1 d .
C19 C -0.01384(11) 0.4314(2) 0.4581(3) 0.0172(4) Uani 1 1 d .
C20 C -0.03064(17) 0.5274(3) 0.51256(19) 0.0204(6) Uani 1 1 d .
H20 H 0.0054 0.5870 0.5258 0.024 Uiso 1 1 calc R
C21 C -0.09892(16) 0.5361(3) 0.5470(2) 0.0250(7) Uani 1 1 d .
H21 H -0.1091 0.5999 0.5853 0.030 Uiso 1 1 calc R
C22 C -0.15340(16) 0.4520(3) 0.5260(3) 0.0313(8) Uani 1 1 d .
H22 H -0.2006 0.4596 0.5494 0.038 Uiso 1 1 calc R
C23 C -0.13892(15) 0.3588(3) 0.4719(2) 0.0280(9) Uani 1 1 d .
H23 H -0.1766 0.3032 0.4570 0.034 Uiso 1 1 calc R
C24 C 0.15580(16) 0.3255(4) 0.5909(2) 0.0166(8) Uani 1 1 d .
C25 C 0.17410(18) 0.1967(3) 0.6169(2) 0.0240(7) Uani 1 1 d .
H25A H 0.1914 0.1497 0.5694 0.036 Uiso 1 1 calc R
H25B H 0.1305 0.1570 0.6396 0.036 Uiso 1 1 calc R
H25C H 0.2124 0.1991 0.6589 0.036 Uiso 1 1 calc R
C26 C 0.13048(15) 0.4089(3) 0.64911(17) 0.0174(6) Uani 1 1 d .
H26 H 0.1230 0.3765 0.7027 0.021 Uiso 1 1 calc R
C27 C 0.11457(15) 0.5339(3) 0.63915(17) 0.0150(6) Uani 1 1 d .
C28 C 0.08784(18) 0.6051(3) 0.71334(18) 0.0204(7) Uani 1 1 d .
H28A H 0.0790 0.6911 0.6979 0.031 Uiso 1 1 calc R
H28B H 0.1248 0.6019 0.7567 0.031 Uiso 1 1 calc R
H28C H 0.0424 0.5682 0.7334 0.031 Uiso 1 1 calc R
C29 C 0.07198(14) 0.7088(3) 0.30826(16) 0.0156(6) Uani 1 1 d .
H29 H 0.0736 0.7944 0.2854 0.019 Uiso 1 1 calc R
C30 C 0.08779(18) 0.6229(3) 0.23612(18) 0.0222(7) Uani 1 1 d .
H30A H 0.1380 0.6355 0.2173 0.033 Uiso 1 1 calc R
H30B H 0.0540 0.6409 0.1911 0.033 Uiso 1 1 calc R
H30C H 0.0816 0.5370 0.2536 0.033 Uiso 1 1 calc R
C31 C -0.00664(15) 0.6893(3) 0.33799(18) 0.0219(6) Uani 1 1 d .
H31A H -0.0166 0.7445 0.3843 0.033 Uiso 1 1 calc R
H31B H -0.0130 0.6035 0.3555 0.033 Uiso 1 1 calc R
H31C H -0.0405 0.7075 0.2931 0.033 Uiso 1 1 calc R
C32 C 0.22096(15) 0.7664(3) 0.33215(17) 0.0184(6) Uani 1 1 d .
H32 H 0.2284 0.7073 0.2857 0.022 Uiso 1 1 calc R
C33 C 0.20874(16) 0.8922(3) 0.29158(19) 0.0270(7) Uani 1 1 d .
H33A H 0.1623 0.8914 0.2618 0.040 Uiso 1 1 calc R
H33B H 0.2486 0.9091 0.2531 0.040 Uiso 1 1 calc R
H33C H 0.2075 0.9564 0.3339 0.040 Uiso 1 1 calc R
C34 C 0.29435(14) 0.7707(3) 0.37749(18) 0.0210(6) Uani 1 1 d .
H34A H 0.3034 0.6910 0.4040 0.031 Uiso 1 1 calc R
H34B H 0.2930 0.8357 0.4192 0.031 Uiso 1 1 calc R
H34C H 0.3334 0.7881 0.3382 0.031 Uiso 1 1 calc R
C35 C 0.10796(12) 0.8261(2) 0.4618(3) 0.0167(5) Uani 1 1 d .
H35 H 0.0692 0.7854 0.4953 0.020 Uiso 1 1 calc R
C36 C 0.07173(17) 0.9412(3) 0.42548(18) 0.0237(6) Uani 1 1 d .
H36A H 0.0341 0.9163 0.3862 0.036 Uiso 1 1 calc R
H36B H 0.1085 0.9914 0.3974 0.036 Uiso 1 1 calc R
H36C H 0.0495 0.9896 0.4697 0.036 Uiso 1 1 calc R
C37 C 0.16669(16) 0.8660(3) 0.52396(18) 0.0200(6) Uani 1 1 d .
H37A H 0.1902 0.7927 0.5471 0.030 Uiso 1 1 calc R
H37B H 0.1439 0.9138 0.5681 0.030 Uiso 1 1 calc R
H37C H 0.2033 0.9169 0.4961 0.030 Uiso 1 1 calc R

loop_
_atom_site_aniso_label
_atom_site_aniso_U_11
_atom_site_aniso_U_22
_atom_site_aniso_U_33
_atom_site_aniso_U_23
_atom_site_aniso_U_13
_atom_site_aniso_U_12
Ir 0.01158(4) 0.01244(5) 0.01103(4) -0.00108(10) -0.00021(7) 0.00075(3)
P1 0.0122(3) 0.0151(4) 0.0119(3) 0.0000(3) 0.0002(3) 0.0000(3)
N1 0.0135(11) 0.0141(12) 0.0175(10) 0.0009(10) -0.0039(8) -0.0009(9)
O1 0.0167(10) 0.0160(10) 0.0122(9) 0.0004(8) -0.0004(7) 0.0009(8)
O2 0.0157(9) 0.0166(10) 0.0123(9) -0.0009(8) 0.0014(7) 0.0002(8)
C1 0.0153(13) 0.0149(13) 0.0120(13) -0.0011(11) 0.0021(10) -0.0021(11)
C2 0.0176(14) 0.0175(14) 0.0173(14) -0.0018(12) -0.0008(12) -0.0020(11)
C3 0.0122(13) 0.0226(15) 0.0140(13) -0.0022(11) 0.0021(11) 0.0017(11)
C4 0.0170(13) 0.0186(15) 0.0207(14) 0.0014(12) -0.0013(11) -0.0014(11)
C5 0.0171(14) 0.0337(18) 0.0194(15) 0.0081(13) -0.0017(11) 0.0014(13)
C6 0.0134(13) 0.0380(19) 0.0165(14) -0.0004(13) -0.0027(11) -0.0035(13)
C7 0.0195(14) 0.0253(16) 0.0233(15) -0.0059(12) 0.0005(12) -0.0093(13)
C8 0.0177(14) 0.0182(15) 0.0216(14) -0.0018(12) 0.0028(12) 0.0007(11)
C9 0.0188(13) 0.0156(14) 0.0103(12) -0.0006(11) -0.0004(10) 0.0058(11)
C10 0.0213(14) 0.0213(15) 0.0180(14) -0.0017(12) -0.0003(12) 0.0025(12)
C11 0.0243(15) 0.0307(18) 0.0196(15) -0.0025(13) 0.0090(13) 0.0073(13)
C12 0.0398(19) 0.0299(19) 0.0164(15) -0.0075(13) 0.0002(14) 0.0044(15)
C13 0.0272(16) 0.0212(17) 0.0187(15) -0.0043(13) -0.0049(12) 0.0026(13)
C14 0.0240(16) 0.0116(17) 0.0145(16) -0.0036(13) -0.0011(14) 0.0029(14)
C15 0.0199(14) 0.0168(14) 0.0139(13) 0.0036(11) -0.0052(11) 0.0001(11)
C16 0.0313(17) 0.0164(15) 0.0205(15) 0.0035(12) -0.0098(13) -0.0030(13)
C17 0.0268(16) 0.0201(15) 0.0278(16) 0.0117(13) -0.0127(13) -0.0092(12)
C18 0.0199(13) 0.0184(13) 0.024(2) 0.0123(11) -0.0075(11) -0.0032(11)
C19 0.0160(10) 0.0169(11) 0.0187(11) 0.007(2) -0.001(2) 0.0005(9)
C20 0.0173(14) 0.0206(15) 0.0234(15) 0.0059(12) 0.0013(12) 0.0010(12)
C21 0.0199(15) 0.0232(17) 0.0318(18) 0.0118(13) 0.0057(13) 0.0061(12)
C22 0.0156(15) 0.0287(18) 0.050(2) 0.0233(18) 0.0047(14) 0.0037(13)
C23 0.0181(13) 0.0256(15) 0.040(3) 0.0188(16) -0.0043(14) -0.0053(11)
C24 0.0092(14) 0.020(2) 0.0206(17) -0.0020(15) -0.0022(11) -0.0024(12)
C25 0.0333(17) 0.0173(16) 0.0213(15) 0.0036(13) 0.0017(13) 0.0034(14)
C26 0.0181(13) 0.0208(16) 0.0132(13) 0.0034(11) 0.0022(11) 0.0012(12)
C27 0.0100(12) 0.0190(15) 0.0159(13) -0.0026(11) 0.0010(10) -0.0015(10)
C28 0.0271(16) 0.0196(17) 0.0143(14) -0.0030(13) 0.0039(13) 0.0046(13)
C29 0.0149(13) 0.0194(14) 0.0125(13) 0.0025(11) -0.0017(10) 0.0003(11)
C30 0.0256(16) 0.0261(18) 0.0148(15) -0.0009(14) -0.0070(14) 0.0040(13)
C31 0.0163(14) 0.0270(17) 0.0225(15) 0.0047(13) -0.0044(12) -0.0029(12)
C32 0.0138(13) 0.0252(16) 0.0161(13) 0.0026(12) 0.0043(11) -0.0023(11)
C33 0.0169(14) 0.0342(18) 0.0298(17) 0.0131(14) 0.0033(13) -0.0023(13)
C34 0.0146(13) 0.0272(17) 0.0211(14) 0.0029(12) 0.0028(11) -0.0043(12)
C35 0.0168(10) 0.0168(11) 0.0166(12) 0.0003(18) 0.0029(16) 0.0003(9)
C36 0.0270(16) 0.0204(14) 0.0239(14) 0.0005(13) 0.0033(12) 0.0064(13)
C37 0.0227(15) 0.0178(15) 0.0195(15) -0.0069(12) 0.0007(12) -0.0012(11)

loop_
_atom_type_symbol
_atom_type_description
_atom_type_scat_dispersion_real
_atom_type_scat_dispersion_imag
_atom_type_scat_source
C C 0.0033 0.0016 'International Tables Vol C Tables 4.2.6.8 and 6.1.1.4'
H H 0.0000 0.0000 'International Tables Vol C Tables 4.2.6.8 and 6.1.1.4'
O O 0.0106 0.0060 'International Tables Vol C Tables 4.2.6.8 and 6.1.1.4'
P P 0.1023 0.0942 'International Tables Vol C Tables 4.2.6.8 and 6.1.1.4'
Ir Ir -1.4442 7.9887 'International Tables Vol C Tables 4.2.6.8 and 6.1.1.4'
N N 0.0061 0.0033 'International Tables Vol C Tables 4.2.6.8 and 6.1.1.4'

loop_
_geom_angle_atom_site_label_1
_geom_angle_atom_site_label_2
_geom_angle_atom_site_label_3
_geom_angle
C9 Ir C1 97.24(11)
C9 Ir O1 84.08(10)
C1 Ir O1 85.79(10)
C9 Ir O2 173.36(9)
C1 Ir O2 82.93(9)
O1 Ir O2 89.32(7)
C9 Ir N1 79.55(10)
C1 Ir N1 164.01(10)
O1 Ir N1 78.31(8)
O2 Ir N1 98.45(8)
C9 Ir P1 93.79(8)
C1 Ir P1 95.04(8)
O1 Ir P1 177.80(6)
O2 Ir P1 92.80(5)
N1 Ir P1 100.79(6)
C29 P1 C35 101.67(13)
C29 P1 C32 98.87(12)
C35 P1 C32 108.73(13)
C29 P1 Ir 116.50(10)
C35 P1 Ir 111.15(11)
C32 P1 Ir 118.14(10)
C15 N1 C19 119.3(2)
C15 N1 Ir 110.39(17)
C19 N1 Ir 128.7(2)
C24 O1 Ir 125.3(2)
C27 O2 Ir 123.59(17)
C2 C1 Ir 125.3(2)
C2 C1 H1 115(2)
Ir C1 H1 119(2)
C1 C2 C3 126.2(3)
C1 C2 H2 118.8(17)
C3 C2 H2 115.0(17)
C4 C3 C8 117.8(3)
C4 C3 C2 120.3(3)
C8 C3 C2 121.9(3)
C5 C4 C3 121.8(3)
C5 C4 H4 119.1
C3 C4 H4 119.1
C6 C5 C4 119.9(3)
C6 C5 H5 120.0
C4 C5 H5 120.0
C7 C6 C5 119.6(3)
C7 C6 H6 120.2
C5 C6 H6 120.2
C6 C7 C8 120.7(3)
C6 C7 H7 119.6
C8 C7 H7 119.6
C7 C8 C3 120.1(3)
C7 C8 H8 119.9
C3 C8 H8 119.9
C10 C9 C14 116.8(3)
C10 C9 Ir 128.8(2)
C14 C9 Ir 114.1(2)
C11 C10 C9 121.1(3)
C11 C10 H10 119.5
C9 C10 H10 119.5
C12 C11 C10 121.6(3)
C12 C11 H11 119.2
C10 C11 H11 119.2
C11 C12 C13 119.4(3)
C11 C12 H12 120.3
C13 C12 H12 120.3
C12 C13 C14 119.6(3)
C12 C13 H13 120.2
C14 C13 H13 120.2
C13 C14 C9 121.4(3)
C13 C14 C15 122.0(3)
C9 C14 C15 116.4(3)
N1 C15 C16 121.4(3)
N1 C15 C14 115.8(3)
C16 C15 C14 122.8(3)
C17 C16 C15 120.2(3)
C17 C16 H16 119.9
C15 C16 H16 119.9
C16 C17 C18 119.9(3)
C16 C17 H17 120.0
C18 C17 H17 120.0
C23 C18 C17 123.1(3)
C23 C18 C19 119.0(3)
C17 C18 C19 117.9(3)
N1 C19 C20 120.1(2)
N1 C19 C18 121.0(3)
C20 C19 C18 118.8(3)
C21 C20 C19 120.6(3)
C21 C20 H20 119.7
C19 C20 H20 119.7
C20 C21 C22 120.6(3)
C20 C21 H21 119.7
C22 C21 H21 119.7
C23 C22 C21 120.1(3)
C23 C22 H22 120.0
C21 C22 H22 120.0
C22 C23 C18 120.9(3)
C22 C23 H23 119.5
C18 C23 H23 119.5
O1 C24 C26 126.4(4)
O1 C24 C25 114.3(3)
C26 C24 C25 119.2(3)
C24 C25 H25A 109.5
C24 C25 H25B 109.5
H25A C25 H25B 109.5
C24 C25 H25C 109.5
H25A C25 H25C 109.5
H25B C25 H25C 109.5
C24 C26 C27 128.5(3)
C24 C26 H26 115.8
C27 C26 H26 115.8
O2 C27 C26 126.9(3)
O2 C27 C28 115.1(2)
C26 C27 C28 118.0(2)
C27 C28 H28A 109.5
C27 C28 H28B 109.5
H28A C28 H28B 109.5
C27 C28 H28C 109.5
H28A C28 H28C 109.5
H28B C28 H28C 109.5
C30 C29 C31 109.7(2)
C30 C29 P1 114.3(2)
C31 C29 P1 114.44(19)
C30 C29 H29 105.9
C31 C29 H29 105.9
P1 C29 H29 105.9
C29 C30 H30A 109.5
C29 C30 H30B 109.5
H30A C30 H30B 109.5
C29 C30 H30C 109.5
H30A C30 H30C 109.5
H30B C30 H30C 109.5
C29 C31 H31A 109.5
C29 C31 H31B 109.5
H31A C31 H31B 109.5
C29 C31 H31C 109.5
H31A C31 H31C 109.5
H31B C31 H31C 109.5
C33 C32 C34 108.0(2)
C33 C32 P1 115.3(2)
C34 C32 P1 116.57(19)
C33 C32 H32 105.3
C34 C32 H32 105.3
P1 C32 H32 105.3
C32 C33 H33A 109.5
C32 C33 H33B 109.5
H33A C33 H33B 109.5
C32 C33 H33C 109.5
H33A C33 H33C 109.5
H33B C33 H33C 109.5
C32 C34 H34A 109.5
C32 C34 H34B 109.5
H34A C34 H34B 109.5
C32 C34 H34C 109.5
H34A C34 H34C 109.5
H34B C34 H34C 109.5
C36 C35 C37 109.2(2)
C36 C35 P1 119.0(3)
C37 C35 P1 111.99(17)
C36 C35 H35 105.2
C37 C35 H35 105.2
P1 C35 H35 105.2
C35 C36 H36A 109.5
C35 C36 H36B 109.5
H36A C36 H36B 109.5
C35 C36 H36C 109.5
H36A C36 H36C 109.5
H36B C36 H36C 109.5
C35 C37 H37A 109.5
C35 C37 H37B 109.5
H37A C37 H37B 109.5
C35 C37 H37C 109.5
H37A C37 H37C 109.5
H37B C37 H37C 109.5

loop_
_geom_bond_atom_site_label_1
_geom_bond_atom_site_label_2
_geom_bond_distance
Ir C9 2.000(3)
Ir C1 2.020(3)
Ir O1 2.099(2)
Ir O2 2.1544(18)
Ir N1 2.199(2)
Ir P1 2.2844(8)
P1 C29 1.858(3)
P1 C35 1.858(3)
P1 C32 1.868(3)
N1 C15 1.341(3)
N1 C19 1.392(4)
O1 C24 1.282(4)
O2 C27 1.272(3)
C1 C2 1.340(4)
C1 H1 0.85(3)
C2 C3 1.477(4)
C2 H2 1.00(3)
C3 C4 1.392(4)
C3 C8 1.409(4)
C4 C5 1.385(4)
C4 H4 0.9500
C5 C6 1.384(4)
C5 H5 0.9500
C6 C7 1.383(4)
C6 H6 0.9500
C7 C8 1.394(4)
C7 H7 0.9500
C8 H8 0.9500
C9 C10 1.401(4)
C9 C14 1.417(5)
C10 C11 1.390(4)
C10 H10 0.9500
C11 C12 1.376(4)
C11 H11 0.9500
C12 C13 1.388(4)
C12 H12 0.9500
C13 C14 1.409(5)
C13 H13 0.9500
C14 C15 1.472(4)
C15 C16 1.414(4)
C16 C17 1.364(4)
C16 H16 0.9500
C17 C18 1.411(4)
C17 H17 0.9500
C18 C23 1.407(4)
C18 C19 1.421(4)
C19 C20 1.402(5)
C20 C21 1.376(4)
C20 H20 0.9500
C21 C22 1.395(5)
C21 H21 0.9500
C22 C23 1.366(5)
C22 H22 0.9500
C23 H23 0.9500
C24 C26 1.389(5)
C24 C25 1.497(5)
C25 H25A 0.9800
C25 H25B 0.9800
C25 H25C 0.9800
C26 C27 1.396(4)
C26 H26 0.9500
C27 C28 1.515(4)
C28 H28A 0.9800
C28 H28B 0.9800
C28 H28C 0.9800
C29 C30 1.527(4)
C29 C31 1.536(4)
C29 H29 1.0000
C30 H30A 0.9800
C30 H30B 0.9800
C30 H30C 0.9800
C31 H31A 0.9800
C31 H31B 0.9800
C31 H31C 0.9800
C32 C33 1.532(4)
C32 C34 1.537(4)
C32 H32 1.0000
C33 H33A 0.9800
C33 H33B 0.9800
C33 H33C 0.9800
C34 H34A 0.9800
C34 H34B 0.9800
C34 H34C 0.9800
C35 C36 1.533(4)
C35 C37 1.541(4)
C35 H35 1.0000
C36 H36A 0.9800
C36 H36B 0.9800
C36 H36C 0.9800
C37 H37A 0.9800
C37 H37B 0.9800
C37 H37C 0.9800
